data_7245763
loop_
_publ_author_name
'Li, Sifeng'
'Wang, Taimin'
'Li, Xingchen'
'Fang, Lijing'
'Zhai, Hongbin'
'Cheng, Bin'

_publ_section_title
;
 Switchable electrooxidative N-methyl amines: access to C3-aminomethylated
 and C3-arylmethylated imidazo[1,2-a] pyridines
;
_journal_issue 24
_journal_name_full 'Green Chemistry'
_journal_page_first 9482
_journal_page_last 9488
_journal_paper_doi 10.1039/D2GC03464F
_journal_volume 24
_journal_year 2022
_chemical_formula_moiety 'C22 H20 Br N3'
_chemical_formula_sum 'C22 H20 Br N3'
_chemical_formula_weight 406.32
_space_group_crystal_system monoclinic
_space_group_IT_number 14
_space_group_name_Hall '-P 2ybc'
_space_group_name_H-M_alt 'P 1 21/c 1'
_atom_sites_solution_hydrogens geom
_atom_sites_solution_primary dual
_audit_creation_date 2021-09-09
_audit_creation_method
;
Olex2 1.3
(compiled 2020.02.04 svn.rd84adfe8 for OlexSys, GUI svn.r6032)
;
_audit_update_record
;
2022-04-11 deposited with the CCDC.	2022-10-31 downloaded from the CCDC.
;
_cell_angle_alpha 90
_cell_angle_beta 92.360(2)
_cell_angle_gamma 90
_cell_formula_units_Z 4
_cell_length_a 6.3317(2)
_cell_length_b 10.0072(3)
_cell_length_c 29.5714(8)
_cell_measurement_reflns_used 4655
_cell_measurement_temperature 200.0
_cell_measurement_theta_max 68.046
_cell_measurement_theta_min 2.991
_cell_volume 1872.13(10)
_computing_cell_refinement 'SAINT V8.38A (Bruker, 2018)'
_computing_data_reduction 'SAINT V8.38A (Bruker, 2018)'
_computing_molecular_graphics 'Olex2 1.3 (Dolomanov et al., 2009)'
_computing_publication_material 'Olex2 1.3 (Dolomanov et al., 2009)'
_computing_structure_refinement 'SHELXL 2017/1 (Sheldrick, 2015)'
_computing_structure_solution 'SHELXT 2014/5 (Sheldrick, 2014)'
_diffrn_ambient_temperature 200.0
_diffrn_measured_fraction_theta_full 0.998
_diffrn_measured_fraction_theta_max 0.997
_diffrn_measurement_device_type 'Bruker APEX-II CCD'
_diffrn_measurement_method '\f and \w scans'
_diffrn_radiation_type CuK\a
_diffrn_radiation_wavelength 1.54178
_diffrn_reflns_av_R_equivalents 0.0655
_diffrn_reflns_av_unetI/netI 0.0561
_diffrn_reflns_Laue_measured_fraction_full 0.998
_diffrn_reflns_Laue_measured_fraction_max 0.997
_diffrn_reflns_limit_h_max 6
_diffrn_reflns_limit_h_min -7
_diffrn_reflns_limit_k_max 12
_diffrn_reflns_limit_k_min -12
_diffrn_reflns_limit_l_max 34
_diffrn_reflns_limit_l_min -35
_diffrn_reflns_number 14919
_diffrn_reflns_point_group_measured_fraction_full 0.998
_diffrn_reflns_point_group_measured_fraction_max 0.997
_diffrn_reflns_theta_full 67.679
_diffrn_reflns_theta_max 68.193
_diffrn_reflns_theta_min 2.991
_diffrn_source_current 1.0
_diffrn_source_power 0.05
_diffrn_source_voltage 50.0
_diffrn_standards_number 0
_exptl_absorpt_coefficient_mu 3.057
_exptl_absorpt_correction_T_max 0.7531
_exptl_absorpt_correction_T_min 0.5635
_exptl_absorpt_correction_type multi-scan
_exptl_absorpt_process_details
;
SADABS-2016/2 (Bruker,2016/2) was used for absorption correction.
wR2(int) was 0.1153 before and 0.0784 after correction.
The Ratio of minimum to maximum transmission is 0.7482.
The \l/2 correction factor is Not present.
;
_exptl_crystal_colour colourless
_exptl_crystal_colour_primary colourless
_exptl_crystal_density_diffrn 1.442
_exptl_crystal_description needle
_exptl_crystal_F_000 832
_exptl_crystal_size_max 0.4
_exptl_crystal_size_mid 0.03
_exptl_crystal_size_min 0.01
_refine_diff_density_max 0.486
_refine_diff_density_min -0.532
_refine_diff_density_rms 0.061
_refine_ls_extinction_method none
_refine_ls_goodness_of_fit_ref 1.044
_refine_ls_hydrogen_treatment constr
_refine_ls_matrix_type full
_refine_ls_number_parameters 237
_refine_ls_number_reflns 3421
_refine_ls_number_restraints 0
_refine_ls_restrained_S_all 1.044
_refine_ls_R_factor_all 0.0543
_refine_ls_R_factor_gt 0.0417
_refine_ls_shift/su_max 0.002
_refine_ls_shift/su_mean 0.000
_refine_ls_structure_factor_coef Fsqd
_refine_ls_weighting_details 'w=1/[\s^2^(Fo^2^)+(0.0552P)^2^+0.1673P] where P=(Fo^2^+2Fc^2^)/3'
_refine_ls_weighting_scheme calc
_refine_ls_wR_factor_gt 0.1057
_refine_ls_wR_factor_ref 0.1127
_reflns_Friedel_coverage 0.000
_reflns_number_gt 2719
_reflns_number_total 3421
_reflns_threshold_expression 'I > 2\s(I)'
_cod_data_source_file d2gc03464f2.cif
_cod_data_source_block 662_lsf_0m
_cod_depositor_comments 'Adding full bibliography for 7245762--7245764.cif.'
_cod_database_code 7245763
_shelx_shelxl_version_number 2017/1
_shelx_space_group_comment
;
The symmetry employed for this shelxl refinement is uniquely defined
by the following loop, which should always be used as a source of
symmetry information in preference to the above space-group names.
They are only intended as comments.
;
_shelx_estimated_absorpt_t_max 0.970
_shelx_estimated_absorpt_t_min 0.374
_olex2_refinement_description
;
1. Fixed Uiso
 At 1.2 times of:
  All C(H) groups, All C(H,H) groups
 At 1.5 times of:
  All C(H,H,H) groups
2.a Secondary CH2 refined with riding coordinates:
 C14(H14A,H14B)
2.b Aromatic/amide H refined with riding coordinates:
 C2(H2), C3(H3), C5(H5), C6(H6), C10(H10), C11(H11), C12(H12), C13(H13),
 C16(H16), C17(H17), C19(H19), C20(H20)
2.c Idealised Me refined as rotating group:
 C21(H21A,H21B,H21C), C22(H22A,H22B,H22C)
;
_olex2_submission_special_instructions 'No special instructions were received'

loop_
_space_group_symop_operation_xyz
'x, y, z'
'-x, y+1/2, -z+1/2'
'-x, -y, -z'
'x, -y-1/2, z-1/2'

loop_
_atom_site_label
_atom_site_type_symbol
_atom_site_fract_x
_atom_site_fract_y
_atom_site_fract_z
_atom_site_U_iso_or_equiv
_atom_site_adp_type
_atom_site_occupancy
_atom_site_site_symmetry_order
_atom_site_calc_flag
_atom_site_refinement_flags_posn
_atom_site_refinement_flags_adp
_atom_site_refinement_flags_occupancy
_atom_site_disorder_assembly
_atom_site_disorder_group
Br1 Br 0.12151(6) 0.04151(4) 0.56554(2) 0.06105(16) Uani 1 1 d . . . . .
N1 N 0.8892(4) 0.0130(3) 0.25488(9) 0.0524(7) Uani 1 1 d . . . . .
N2 N 0.5990(4) 0.5707(2) 0.38045(7) 0.0375(5) Uani 1 1 d . . . . .
N3 N 0.2962(4) 0.5631(2) 0.41729(8) 0.0400(5) Uani 1 1 d . . . . .
C1 C 0.2068(5) 0.1681(3) 0.52189(9) 0.0432(6) Uani 1 1 d . . . . .
C2 C 0.1544(5) 0.3014(3) 0.52666(9) 0.0424(6) Uani 1 1 d . . . . .
H2 H 0.071682 0.330149 0.550918 0.051 Uiso 1 1 calc R U . . .
C3 C 0.2249(4) 0.3919(3) 0.49543(8) 0.0369(6) Uani 1 1 d . . . . .
H3 H 0.190656 0.483746 0.498549 0.044 Uiso 1 1 calc R U . . .
C4 C 0.3452(4) 0.3517(3) 0.45944(8) 0.0343(6) Uani 1 1 d . . . . .
C5 C 0.3904(4) 0.2157(3) 0.45495(9) 0.0393(6) Uani 1 1 d . . . . .
H5 H 0.470670 0.186130 0.430420 0.047 Uiso 1 1 calc R U . . .
C6 C 0.3199(5) 0.1240(3) 0.48564(10) 0.0444(7) Uani 1 1 d . . . . .
H6 H 0.348634 0.031558 0.481998 0.053 Uiso 1 1 calc R U . . .
C7 C 0.4168(4) 0.4515(3) 0.42693(8) 0.0341(6) Uani 1 1 d . . . . .
C8 C 0.6042(4) 0.4529(3) 0.40510(8) 0.0354(6) Uani 1 1 d . . . . .
C9 C 0.4091(4) 0.6344(3) 0.38930(9) 0.0401(6) Uani 1 1 d . . . . .
C10 C 0.3686(5) 0.7606(3) 0.36904(11) 0.0531(8) Uani 1 1 d . . . . .
H10 H 0.240901 0.806968 0.374163 0.064 Uiso 1 1 calc R U . . .
C11 C 0.5156(6) 0.8142(4) 0.34214(12) 0.0611(9) Uani 1 1 d . . . . .
H11 H 0.489993 0.898927 0.328518 0.073 Uiso 1 1 calc R U . . .
C12 C 0.7060(6) 0.7459(4) 0.33407(12) 0.0600(9) Uani 1 1 d . . . . .
H12 H 0.806121 0.784858 0.314958 0.072 Uiso 1 1 calc R U . . .
C13 C 0.7464(5) 0.6263(3) 0.35328(10) 0.0476(7) Uani 1 1 d . . . . .
H13 H 0.874994 0.580859 0.348141 0.057 Uiso 1 1 calc R U . . .
C14 C 0.7926(4) 0.3636(3) 0.40658(8) 0.0371(6) Uani 1 1 d . . . . .
H14A H 0.787823 0.306983 0.433975 0.045 Uiso 1 1 calc R U . . .
H14B H 0.921073 0.419775 0.409765 0.045 Uiso 1 1 calc R U . . .
C15 C 0.8138(4) 0.2728(3) 0.36566(8) 0.0315(5) Uani 1 1 d . . . . .
C16 C 0.6459(4) 0.2431(3) 0.33551(8) 0.0332(5) Uani 1 1 d . . . . .
H16 H 0.511725 0.282231 0.340018 0.040 Uiso 1 1 calc R U . . .
C17 C 0.6691(4) 0.1581(3) 0.29913(8) 0.0343(6) Uani 1 1 d . . . . .
H17 H 0.551082 0.140689 0.279111 0.041 Uiso 1 1 calc R U . . .
C18 C 0.8639(4) 0.0971(3) 0.29127(8) 0.0342(6) Uani 1 1 d . . . . .
C19 C 1.0314(4) 0.1266(3) 0.32207(9) 0.0387(6) Uani 1 1 d . . . . .
H19 H 1.165428 0.086499 0.318218 0.046 Uiso 1 1 calc R U . . .
C20 C 1.0058(4) 0.2126(3) 0.35789(8) 0.0372(6) Uani 1 1 d . . . . .
H20 H 1.123563 0.231100 0.377842 0.045 Uiso 1 1 calc R U . . .
C21 C 0.7188(6) -0.0133(4) 0.22305(11) 0.0576(9) Uani 1 1 d . . . . .
H21A H 0.609574 -0.065025 0.237751 0.086 Uiso 1 1 calc R U . . .
H21B H 0.771213 -0.064357 0.197548 0.086 Uiso 1 1 calc R U . . .
H21C H 0.658709 0.071421 0.211990 0.086 Uiso 1 1 calc R U . . .
C22 C 1.0869(5) -0.0533(3) 0.24961(11) 0.0501(7) Uani 1 1 d . . . . .
H22A H 1.197963 0.013235 0.245536 0.075 Uiso 1 1 calc R U . . .
H22B H 1.076274 -0.111866 0.223045 0.075 Uiso 1 1 calc R U . . .
H22C H 1.121688 -0.106856 0.276657 0.075 Uiso 1 1 calc R U . . .

loop_
_atom_site_aniso_label
_atom_site_aniso_U_11
_atom_site_aniso_U_22
_atom_site_aniso_U_33
_atom_site_aniso_U_23
_atom_site_aniso_U_13
_atom_site_aniso_U_12
Br1 0.0699(3) 0.0557(2) 0.0579(2) 0.01209(15) 0.00623(16) -0.01255(17)
N1 0.0399(14) 0.0603(16) 0.0567(15) -0.0274(13) -0.0001(11) 0.0113(12)
N2 0.0350(12) 0.0401(12) 0.0376(11) -0.0036(9) 0.0030(9) -0.0020(10)
N3 0.0370(12) 0.0381(12) 0.0454(12) -0.0007(10) 0.0065(10) 0.0045(10)
C1 0.0404(16) 0.0452(16) 0.0439(14) 0.0023(12) -0.0015(11) -0.0032(13)
C2 0.0441(16) 0.0473(16) 0.0362(13) -0.0029(12) 0.0051(11) 0.0002(13)
C3 0.0367(14) 0.0380(14) 0.0361(13) -0.0067(11) 0.0040(10) 0.0020(12)
C4 0.0297(13) 0.0390(14) 0.0341(12) -0.0048(10) 0.0005(10) 0.0015(11)
C5 0.0370(15) 0.0420(15) 0.0391(13) -0.0028(11) 0.0026(11) 0.0059(12)
C6 0.0432(16) 0.0371(15) 0.0523(16) -0.0029(12) -0.0044(12) 0.0048(13)
C7 0.0337(14) 0.0351(14) 0.0336(12) -0.0068(10) 0.0018(10) 0.0017(11)
C8 0.0373(15) 0.0362(14) 0.0326(12) -0.0067(10) 0.0023(10) 0.0023(11)
C9 0.0356(15) 0.0407(15) 0.0439(14) -0.0035(12) 0.0015(11) 0.0036(12)
C10 0.0492(19) 0.0454(17) 0.0644(19) 0.0072(15) -0.0017(15) 0.0022(15)
C11 0.065(2) 0.0483(18) 0.070(2) 0.0159(16) 0.0003(17) -0.0035(17)
C12 0.055(2) 0.063(2) 0.062(2) 0.0128(17) 0.0089(16) -0.0127(17)
C13 0.0392(16) 0.0546(18) 0.0495(16) -0.0006(14) 0.0080(12) -0.0064(14)
C14 0.0327(14) 0.0423(15) 0.0366(13) -0.0041(11) 0.0040(10) 0.0024(12)
C15 0.0303(13) 0.0326(13) 0.0318(12) 0.0013(10) 0.0063(9) 0.0000(10)
C16 0.0270(13) 0.0337(13) 0.0391(13) 0.0010(10) 0.0038(10) 0.0024(10)
C17 0.0311(13) 0.0336(13) 0.0382(13) -0.0031(10) 0.0002(10) -0.0008(11)
C18 0.0354(14) 0.0308(13) 0.0368(13) -0.0019(10) 0.0070(10) 0.0000(11)
C19 0.0292(14) 0.0431(15) 0.0442(14) -0.0037(11) 0.0042(11) 0.0089(12)
C20 0.0306(14) 0.0455(15) 0.0354(13) -0.0020(11) 0.0015(10) 0.0024(12)
C21 0.0521(19) 0.073(2) 0.0480(17) -0.0248(16) -0.0002(14) 0.0034(17)
C22 0.0463(17) 0.0521(18) 0.0528(16) -0.0125(14) 0.0106(13) 0.0100(14)

loop_
_atom_type_symbol
_atom_type_description
_atom_type_scat_dispersion_real
_atom_type_scat_dispersion_imag
_atom_type_scat_source
C C 0.0181 0.0091 'International Tables Vol C Tables 4.2.6.8 and 6.1.1.4'
H H 0.0000 0.0000 'International Tables Vol C Tables 4.2.6.8 and 6.1.1.4'
Br Br -0.6763 1.2805 'International Tables Vol C Tables 4.2.6.8 and 6.1.1.4'
N N 0.0311 0.0180 'International Tables Vol C Tables 4.2.6.8 and 6.1.1.4'

loop_
_geom_angle_atom_site_label_1
_geom_angle_atom_site_label_2
_geom_angle_atom_site_label_3
_geom_angle
_geom_angle_site_symmetry_1
_geom_angle_site_symmetry_3
_geom_angle_publ_flag
C18 N1 C21 121.2(2) . . ?
C18 N1 C22 119.9(2) . . ?
C21 N1 C22 118.9(2) . . ?
C8 N2 C9 107.0(2) . . ?
C13 N2 C8 130.5(3) . . ?
C13 N2 C9 122.4(3) . . ?
C9 N3 C7 104.9(2) . . ?
C2 C1 Br1 119.8(2) . . ?
C2 C1 C6 121.3(3) . . ?
C6 C1 Br1 118.9(2) . . ?
C1 C2 H2 120.7 . . ?
C3 C2 C1 118.6(3) . . ?
C3 C2 H2 120.7 . . ?
C2 C3 H3 119.2 . . ?
C2 C3 C4 121.6(3) . . ?
C4 C3 H3 119.2 . . ?
C3 C4 C5 118.3(3) . . ?
C3 C4 C7 119.7(2) . . ?
C5 C4 C7 122.0(2) . . ?
C4 C5 H5 119.6 . . ?
C6 C5 C4 120.8(3) . . ?
C6 C5 H5 119.6 . . ?
C1 C6 H6 120.3 . . ?
C5 C6 C1 119.3(3) . . ?
C5 C6 H6 120.3 . . ?
N3 C7 C4 120.2(2) . . ?
C8 C7 N3 112.2(2) . . ?
C8 C7 C4 127.5(2) . . ?
N2 C8 C14 121.8(2) . . ?
C7 C8 N2 104.7(2) . . ?
C7 C8 C14 133.3(2) . . ?
N2 C9 C10 118.1(3) . . ?
N3 C9 N2 111.2(2) . . ?
N3 C9 C10 130.7(3) . . ?
C9 C10 H10 120.6 . . ?
C11 C10 C9 118.9(3) . . ?
C11 C10 H10 120.6 . . ?
C10 C11 H11 119.4 . . ?
C10 C11 C12 121.1(3) . . ?
C12 C11 H11 119.4 . . ?
C11 C12 H12 119.8 . . ?
C13 C12 C11 120.5(3) . . ?
C13 C12 H12 119.8 . . ?
N2 C13 H13 120.5 . . ?
C12 C13 N2 119.0(3) . . ?
C12 C13 H13 120.5 . . ?
C8 C14 H14A 108.4 . . ?
C8 C14 H14B 108.4 . . ?
C8 C14 C15 115.5(2) . . ?
H14A C14 H14B 107.5 . . ?
C15 C14 H14A 108.4 . . ?
C15 C14 H14B 108.4 . . ?
C16 C15 C14 123.1(2) . . ?
C20 C15 C14 119.9(2) . . ?
C20 C15 C16 117.0(2) . . ?
C15 C16 H16 119.1 . . ?
C17 C16 C15 121.8(2) . . ?
C17 C16 H16 119.1 . . ?
C16 C17 H17 119.4 . . ?
C16 C17 C18 121.2(2) . . ?
C18 C17 H17 119.4 . . ?
N1 C18 C17 121.7(2) . . ?
N1 C18 C19 121.7(2) . . ?
C19 C18 C17 116.6(2) . . ?
C18 C19 H19 119.3 . . ?
C20 C19 C18 121.4(2) . . ?
C20 C19 H19 119.3 . . ?
C15 C20 H20 119.0 . . ?
C19 C20 C15 122.1(2) . . ?
C19 C20 H20 119.0 . . ?
N1 C21 H21A 109.5 . . ?
N1 C21 H21B 109.5 . . ?
N1 C21 H21C 109.5 . . ?
H21A C21 H21B 109.5 . . ?
H21A C21 H21C 109.5 . . ?
H21B C21 H21C 109.5 . . ?
N1 C22 H22A 109.5 . . ?
N1 C22 H22B 109.5 . . ?
N1 C22 H22C 109.5 . . ?
H22A C22 H22B 109.5 . . ?
H22A C22 H22C 109.5 . . ?
H22B C22 H22C 109.5 . . ?

loop_
_geom_bond_atom_site_label_1
_geom_bond_atom_site_label_2
_geom_bond_distance
_geom_bond_site_symmetry_2
_geom_bond_publ_flag
Br1 C1 1.903(3) . ?
N1 C18 1.381(4) . ?
N1 C21 1.427(4) . ?
N1 C22 1.431(4) . ?
N2 C8 1.386(4) . ?
N2 C9 1.395(4) . ?
N2 C13 1.374(4) . ?
N3 C7 1.375(3) . ?
N3 C9 1.325(4) . ?
C1 C2 1.383(4) . ?
C1 C6 1.386(4) . ?
C2 H2 0.9500 . ?
C2 C3 1.380(4) . ?
C3 H3 0.9500 . ?
C3 C4 1.393(4) . ?
C4 C5 1.398(4) . ?
C4 C7 1.471(4) . ?
C5 H5 0.9500 . ?
C5 C6 1.378(4) . ?
C6 H6 0.9500 . ?
C7 C8 1.374(4) . ?
C8 C14 1.490(4) . ?
C9 C10 1.416(4) . ?
C10 H10 0.9500 . ?
C10 C11 1.359(5) . ?
C11 H11 0.9500 . ?
C11 C12 1.415(5) . ?
C12 H12 0.9500 . ?
C12 C13 1.345(5) . ?
C13 H13 0.9500 . ?
C14 H14A 0.9900 . ?
C14 H14B 0.9900 . ?
C14 C15 1.523(4) . ?
C15 C16 1.391(4) . ?
C15 C20 1.384(4) . ?
C16 H16 0.9500 . ?
C16 C17 1.384(4) . ?
C17 H17 0.9500 . ?
C17 C18 1.404(4) . ?
C18 C19 1.401(4) . ?
C19 H19 0.9500 . ?
C19 C20 1.380(4) . ?
C20 H20 0.9500 . ?
C21 H21A 0.9800 . ?
C21 H21B 0.9800 . ?
C21 H21C 0.9800 . ?
C22 H22A 0.9800 . ?
C22 H22B 0.9800 . ?
C22 H22C 0.9800 . ?

loop_
_geom_torsion_atom_site_label_1
_geom_torsion_atom_site_label_2
_geom_torsion_atom_site_label_3
_geom_torsion_atom_site_label_4
_geom_torsion
_geom_torsion_site_symmetry_1
_geom_torsion_site_symmetry_2
_geom_torsion_site_symmetry_3
_geom_torsion_site_symmetry_4
_geom_torsion_publ_flag
Br1 C1 C2 C3 177.6(2) . . . . ?
Br1 C1 C6 C5 -177.2(2) . . . . ?
N1 C18 C19 C20 178.8(3) . . . . ?
N2 C8 C14 C15 -79.7(3) . . . . ?
N2 C9 C10 C11 -0.2(4) . . . . ?
N3 C7 C8 N2 -0.4(3) . . . . ?
N3 C7 C8 C14 174.8(3) . . . . ?
N3 C9 C10 C11 178.2(3) . . . . ?
C1 C2 C3 C4 0.5(4) . . . . ?
C2 C1 C6 C5 3.1(4) . . . . ?
C2 C3 C4 C5 1.2(4) . . . . ?
C2 C3 C4 C7 179.9(2) . . . . ?
C3 C4 C5 C6 -0.8(4) . . . . ?
C3 C4 C7 N3 -31.2(3) . . . . ?
C3 C4 C7 C8 144.9(3) . . . . ?
C4 C5 C6 C1 -1.4(4) . . . . ?
C4 C7 C8 N2 -176.8(2) . . . . ?
C4 C7 C8 C14 -1.6(5) . . . . ?
C5 C4 C7 N3 147.4(3) . . . . ?
C5 C4 C7 C8 -36.4(4) . . . . ?
C6 C1 C2 C3 -2.7(4) . . . . ?
C7 N3 C9 N2 0.5(3) . . . . ?
C7 N3 C9 C10 -178.0(3) . . . . ?
C7 C4 C5 C6 -179.4(2) . . . . ?
C7 C8 C14 C15 105.7(3) . . . . ?
C8 N2 C9 N3 -0.7(3) . . . . ?
C8 N2 C9 C10 177.9(2) . . . . ?
C8 N2 C13 C12 -177.5(3) . . . . ?
C8 C14 C15 C16 -18.6(4) . . . . ?
C8 C14 C15 C20 163.2(2) . . . . ?
C9 N2 C8 C7 0.7(3) . . . . ?
C9 N2 C8 C14 -175.3(2) . . . . ?
C9 N2 C13 C12 -0.7(4) . . . . ?
C9 N3 C7 C4 176.7(2) . . . . ?
C9 N3 C7 C8 0.0(3) . . . . ?
C9 C10 C11 C12 0.3(5) . . . . ?
C10 C11 C12 C13 -0.5(5) . . . . ?
C11 C12 C13 N2 0.7(5) . . . . ?
C13 N2 C8 C7 177.9(3) . . . . ?
C13 N2 C8 C14 1.9(4) . . . . ?
C13 N2 C9 N3 -178.2(2) . . . . ?
C13 N2 C9 C10 0.4(4) . . . . ?
C14 C15 C16 C17 -178.7(2) . . . . ?
C14 C15 C20 C19 178.1(3) . . . . ?
C15 C16 C17 C18 0.5(4) . . . . ?
C16 C15 C20 C19 -0.2(4) . . . . ?
C16 C17 C18 N1 -179.5(3) . . . . ?
C16 C17 C18 C19 0.2(4) . . . . ?
C17 C18 C19 C20 -0.8(4) . . . . ?
C18 C19 C20 C15 0.8(4) . . . . ?
C20 C15 C16 C17 -0.5(4) . . . . ?
C21 N1 C18 C17 1.3(5) . . . . ?
C21 N1 C18 C19 -178.3(3) . . . . ?
C22 N1 C18 C17 -176.3(3) . . . . ?
C22 N1 C18 C19 4.1(5) . . . . ?
